data_4003279
loop_
_publ_author_name
'Takai, Atsuro'
'Chen, Zhihua'
'Yu, Xinge'
'Zhou, Nanjia'
'Marks, Tobin J.'
'Facchetti, Antonio'

_publ_section_title
;
 Annulated Thienyl-Vinylene-Thienyl Building Blocks for \p-Conjugated
 Copolymers: Ring Dimensions and Isomeric Structure Effects on
 \p-Conjugation Length and Charge Transport
;
_journal_issue 16
_journal_name_full 'Chemistry of Materials'
_journal_page_first 5772
_journal_paper_doi 10.1021/acs.chemmater.6b02007
_journal_volume 28
_journal_year 2016
_chemical_formula_moiety 'C16 H16 S2'
_chemical_formula_sum 'C16 H16 S2'
_chemical_formula_weight 272.41
_space_group_crystal_system orthorhombic
_space_group_IT_number 54
_space_group_name_Hall '-P 2a 2ac'
_space_group_name_H-M_alt 'P c c a'
_atom_sites_solution_hydrogens geom
_atom_sites_solution_primary dual
_audit_creation_date 2013-10-01
_audit_creation_method
;
Olex2 1.2
(compiled 2013.09.17 svn.r2790 for OlexSys, GUI svn.r4601)
;
_cell_angle_alpha 90
_cell_angle_beta 90
_cell_angle_gamma 90
_cell_formula_units_Z 4
_cell_length_a 22.031(4)
_cell_length_b 8.6634(14)
_cell_length_c 6.8845(10)
_cell_measurement_reflns_used 881
_cell_measurement_temperature 100(2)
_cell_measurement_theta_max 57.378
_cell_measurement_theta_min 4.013
_cell_volume 1314.0(4)
_computing_cell_refinement 'SAINT V7.23A (Bruker, 2005)'
_computing_data_collection 'APEX2 V2.1-4 (Bruker, 2007)'
_computing_data_reduction 'Bruker SAINT'
_computing_molecular_graphics
;
O. V. Dolomanov, L. J. Bourhis, R. J. Gildea, J. A. K. Howard and H. Puschmann,
OLEX2: a complete structure solution, refinement and analysis program.
J. Appl. Cryst. (2009). 42, 339-341.
;
_computing_publication_material
;
O. V. Dolomanov, L. J. Bourhis, R. J. Gildea, J. A. K. Howard and H. Puschmann,
OLEX2: a complete structure solution, refinement and analysis program.
J. Appl. Cryst. (2009). 42, 339-341.
;
_computing_structure_refinement
;
SHELX, G.M. Sheldrick, Acta Cryst.
(2008). A64, 112-122
;
_computing_structure_solution
;
SHELX, G.M. Sheldrick, Acta Cryst.
(2008). A64, 112-122
;
_diffrn_ambient_temperature 99.99
_diffrn_detector_area_resol_mean 8
_diffrn_measured_fraction_theta_full 0.787
_diffrn_measured_fraction_theta_max 0.995
_diffrn_measurement_device_type 'Bruker Kappa APEX CCD area detector'
_diffrn_measurement_method '\w and \f scans'
_diffrn_radiation_monochromator 'MX optics'
_diffrn_radiation_type CuK\a
_diffrn_radiation_wavelength 1.54178
_diffrn_reflns_av_R_equivalents 0.0643
_diffrn_reflns_av_unetI/netI 0.0816
_diffrn_reflns_Laue_measured_fraction_full 0.787
_diffrn_reflns_Laue_measured_fraction_max 0.995
_diffrn_reflns_limit_h_max 23
_diffrn_reflns_limit_h_min -24
_diffrn_reflns_limit_k_max 9
_diffrn_reflns_limit_k_min -9
_diffrn_reflns_limit_l_max 7
_diffrn_reflns_limit_l_min -5
_diffrn_reflns_number 3653
_diffrn_reflns_point_group_measured_fraction_full 0.787
_diffrn_reflns_point_group_measured_fraction_max 0.995
_diffrn_reflns_theta_full 67.679
_diffrn_reflns_theta_max 59.055
_diffrn_reflns_theta_min 4.013
_diffrn_source microsource
_exptl_absorpt_coefficient_mu 3.467
_exptl_absorpt_correction_T_max 0.7516
_exptl_absorpt_correction_T_min 0.4637
_exptl_absorpt_correction_type multi-scan
_exptl_absorpt_process_details
;
SADABS-2012/1 (Bruker,2012) was used for absorption correction.
wR2(int) was 0.1236 before and 0.0774 after correction.
The Ratio of minimum to maximum transmission is 0.6170.
The \l/2 correction factor is 0.0015.
;
_exptl_crystal_colour colourless
_exptl_crystal_density_diffrn 1.377
_exptl_crystal_description plate
_exptl_crystal_F_000 576
_exptl_crystal_size_max 0.343
_exptl_crystal_size_mid 0.095
_exptl_crystal_size_min 0.048
_refine_diff_density_max 0.726
_refine_diff_density_min -0.212
_refine_diff_density_rms 0.096
_refine_ls_extinction_method none
_refine_ls_goodness_of_fit_ref 1.186
_refine_ls_hydrogen_treatment constr
_refine_ls_matrix_type full
_refine_ls_number_parameters 82
_refine_ls_number_reflns 945
_refine_ls_number_restraints 0
_refine_ls_restrained_S_all 1.186
_refine_ls_R_factor_all 0.1107
_refine_ls_R_factor_gt 0.0988
_refine_ls_shift/su_max 0.000
_refine_ls_shift/su_mean 0.000
_refine_ls_structure_factor_coef Fsqd
_refine_ls_weighting_details 'w=1/[\s^2^(Fo^2^)+(0.0804P)^2^+3.4768P] where P=(Fo^2^+2Fc^2^)/3'
_refine_ls_weighting_scheme calc
_refine_ls_wR_factor_gt 0.2546
_refine_ls_wR_factor_ref 0.2626
_reflns_Friedel_coverage 0.000
_reflns_number_gt 764
_reflns_number_total 945
_reflns_threshold_expression 'I > 2\s(I)'
_cod_data_source_file cm6b02007_si_003.cif
_cod_data_source_block n3109
_cod_database_code 4003279
_shelxl_version_number 2013-3
_shelx_space_group_comment
;
The symmetry employed for this shelxl refinement is uniquely defined
by the following loop, which should always be used as a source of
symmetry information in preference to the above space-group names.
They are only intended as comments.
;
_shelx_estimated_absorpt_t_max 0.851
_shelx_estimated_absorpt_t_min 0.383
_olex2_refinement_description
;
1. Fixed Uiso
 At 1.2 times of:
  All C(H) groups, All C(H,H) groups
2.a Secondary CH2 refined with riding coordinates:
 C5(H5A,H5B), C6(H6A,H6B), C7(H7A,H7B)
2.b Aromatic/amide H refined with riding coordinates:
 C1(H1), C2(H2)
;

loop_
_space_group_symop_operation_xyz
'x, y, z'
'-x+1/2, -y, z'
'x+1/2, -y, -z+1/2'
'-x, y, -z+1/2'
'-x, -y, -z'
'x-1/2, y, -z'
'-x-1/2, y, z-1/2'
'x, -y, z-1/2'

loop_
_atom_site_label
_atom_site_type_symbol
_atom_site_fract_x
_atom_site_fract_y
_atom_site_fract_z
_atom_site_U_iso_or_equiv
_atom_site_adp_type
_atom_site_occupancy
_atom_site_site_symmetry_order
_atom_site_calc_flag
_atom_site_refinement_flags_posn
_atom_site_refinement_flags_adp
S1 S 0.70229(11) 0.2250(2) 0.1498(3) 0.0847(10) Uani 1 1 d . .
C1 C 0.6595(4) 0.1312(9) -0.0228(11) 0.085(3) Uani 1 1 d . .
H1 H 0.6759 0.0825 -0.1347 0.102 Uiso 1 1 calc R U
C2 C 0.6008(4) 0.1353(8) 0.0196(10) 0.072(2) Uani 1 1 d . .
H2 H 0.5706 0.0906 -0.0614 0.086 Uiso 1 1 calc R U
C3 C 0.5866(4) 0.2131(8) 0.1989(10) 0.069(2) Uani 1 1 d . .
C4 C 0.6385(4) 0.2677(8) 0.2848(11) 0.075(2) Uani 1 1 d . .
C5 C 0.6419(4) 0.3470(10) 0.4783(10) 0.082(2) Uani 1 1 d . .
H5A H 0.6651 0.4443 0.4654 0.099 Uiso 1 1 calc R U
H5B H 0.6633 0.2799 0.5723 0.099 Uiso 1 1 calc R U
C6 C 0.5783(3) 0.3822(8) 0.5534(10) 0.073(2) Uani 1 1 d . .
H6A H 0.5634 0.4780 0.4910 0.087 Uiso 1 1 calc R U
H6B H 0.5804 0.4010 0.6951 0.087 Uiso 1 1 calc R U
C7 C 0.5330(4) 0.2524(7) 0.5143(9) 0.069(2) Uani 1 1 d . .
H7A H 0.4929 0.2800 0.5690 0.083 Uiso 1 1 calc R U
H7B H 0.5470 0.1564 0.5781 0.083 Uiso 1 1 calc R U
C8 C 0.5273(3) 0.2258(7) 0.2945(10) 0.066(2) Uani 1 1 d . .

loop_
_atom_site_aniso_label
_atom_site_aniso_U_11
_atom_site_aniso_U_22
_atom_site_aniso_U_33
_atom_site_aniso_U_23
_atom_site_aniso_U_13
_atom_site_aniso_U_12
S1 0.1123(18) 0.0829(15) 0.0590(13) 0.0119(9) 0.0118(10) 0.0196(12)
C1 0.142(8) 0.065(5) 0.048(4) 0.005(4) 0.017(4) 0.011(5)
C2 0.120(7) 0.049(4) 0.046(4) 0.005(3) 0.010(4) 0.012(4)
C3 0.106(6) 0.050(4) 0.049(4) 0.009(3) 0.003(4) 0.013(4)
C4 0.109(6) 0.063(5) 0.052(4) 0.011(3) 0.009(4) 0.015(4)
C5 0.106(6) 0.088(6) 0.053(4) 0.007(4) -0.007(4) 0.011(5)
C6 0.112(6) 0.064(4) 0.042(4) 0.002(3) -0.002(4) 0.010(4)
C7 0.116(6) 0.053(4) 0.039(4) 0.000(3) 0.004(3) 0.008(4)
C8 0.106(6) 0.040(3) 0.053(4) 0.004(3) 0.007(3) -0.001(3)

loop_
_atom_type_symbol
_atom_type_description
_atom_type_scat_dispersion_real
_atom_type_scat_dispersion_imag
_atom_type_scat_source
C C 0.0181 0.0091 'International Tables Vol C Tables 4.2.6.8 and 6.1.1.4'
H H 0.0000 0.0000 'International Tables Vol C Tables 4.2.6.8 and 6.1.1.4'
S S 0.3331 0.5567 'International Tables Vol C Tables 4.2.6.8 and 6.1.1.4'

loop_
_geom_angle_atom_site_label_1
_geom_angle_atom_site_label_2
_geom_angle_atom_site_label_3
_geom_angle
_geom_angle_site_symmetry_1
C1 S1 C4 91.6(4) .
S1 C1 H1 124.2 .
C2 C1 S1 111.7(6) .
C2 C1 H1 124.2 .
C1 C2 H2 122.9 .
C1 C2 C3 114.3(8) .
C3 C2 H2 122.9 .
C2 C3 C8 127.7(8) .
C4 C3 C2 110.5(7) .
C4 C3 C8 121.6(7) .
C3 C4 S1 111.9(6) .
C3 C4 C5 125.6(8) .
C5 C4 S1 122.4(7) .
C4 C5 H5A 109.6 .
C4 C5 H5B 109.6 .
C4 C5 C6 110.3(7) .
H5A C5 H5B 108.1 .
C6 C5 H5A 109.6 .
C6 C5 H5B 109.6 .
C5 C6 H6A 109.0 .
C5 C6 H6B 109.0 .
C5 C6 C7 113.1(6) .
H6A C6 H6B 107.8 .
C7 C6 H6A 109.0 .
C7 C6 H6B 109.0 .
C6 C7 H7A 109.7 .
C6 C7 H7B 109.7 .
C6 C7 C8 109.8(6) .
H7A C7 H7B 108.2 .
C8 C7 H7A 109.7 .
C8 C7 H7B 109.7 .
C3 C8 C7 112.3(7) .
C8 C8 C3 126.1(9) 4_655
C8 C8 C7 121.5(9) 4_655

loop_
_geom_bond_atom_site_label_1
_geom_bond_atom_site_label_2
_geom_bond_distance
_geom_bond_site_symmetry_2
S1 C1 1.720(9) .
S1 C4 1.725(8) .
C1 H1 0.9500 .
C1 C2 1.328(12) .
C2 H2 0.9500 .
C2 C3 1.441(10) .
C3 C4 1.371(11) .
C3 C8 1.469(11) .
C4 C5 1.501(11) .
C5 H5A 0.9900 .
C5 H5B 0.9900 .
C5 C6 1.524(11) .
C6 H6A 0.9900 .
C6 H6B 0.9900 .
C6 C7 1.527(10) .
C7 H7A 0.9900 .
C7 H7B 0.9900 .
C7 C8 1.536(9) .
C8 C8 1.348(15) 4_655

loop_
_geom_torsion_atom_site_label_1
_geom_torsion_atom_site_label_2
_geom_torsion_atom_site_label_3
_geom_torsion_atom_site_label_4
_geom_torsion
_geom_torsion_site_symmetry_4
S1 C1 C2 C3 -1.1(8) .
S1 C4 C5 C6 174.8(5) .
C1 S1 C4 C3 -0.6(6) .
C1 S1 C4 C5 176.0(7) .
C1 C2 C3 C4 0.7(9) .
C1 C2 C3 C8 -174.3(7) .
C2 C3 C4 S1 0.0(7) .
C2 C3 C4 C5 -176.4(7) .
C2 C3 C8 C7 155.2(6) .
C2 C3 C8 C8 -29.2(8) 4_655
C3 C4 C5 C6 -9.1(10) .
C4 S1 C1 C2 1.0(6) .
C4 C3 C8 C7 -19.3(9) .
C4 C3 C8 C8 156.2(5) 4_655
C4 C5 C6 C7 39.8(8) .
C5 C6 C7 C8 -60.9(8) .
C6 C7 C8 C3 48.6(8) .
C6 C7 C8 C8 -127.2(5) 4_655
C8 C3 C4 S1 175.4(5) .
C8 C3 C4 C5 -1.0(11) .
